data_4320687
loop_
_publ_author_name
'Takuya Kawashima'
'Kenzi Takai'
'Hidemitsu Aso'
'Toshio Manabe'
'Kouichi Takizawa'
'Chihiro Kachi-Terajima'
'Tomohiko Ishii'
'Hitoshi Miyasaka'
'Hiroyuki Matsuzaka'
'Masahiro Yamashita'
'Hiroshi Okamoto'
'Hiroshi Kitagawa'
'Motoo Shiro'
'Koshiro Toriumi'

_publ_section_title
;
 Syntheses and Physical Properties of Quasi-One-Dimensional
 Halogen-Bridged CuII-PtIV Mixed-Metal Complexes
 [Cu(chxn)2][PtX2(chxn)2]X4
;
_journal_name_full 'Inorganic Chemistry'
_journal_page_first 6651
_journal_page_last 6655
_journal_paper_doi 10.1021/ic010341t
_journal_volume 40
_journal_year 2001
_chemical_formula_sum 'C12 H28 Br3 Cu0.5 N4 Pt0.5'
_chemical_formula_weight 597.41
_space_group_IT_number 23
_symmetry_cell_setting orthorhombic
_symmetry_Int_Tables_number 23
_symmetry_space_group_name_Hall 'I 2 2'
_symmetry_space_group_name_H-M 'I 2 2 2'
_cell_angle_alpha 90
_cell_angle_beta 90
_cell_angle_gamma 90
_cell_formula_units_Z 2
_cell_length_a 6.978(4)
_cell_length_b 23.700(8)
_cell_length_c 5.344(5)
_cell_measurement_temperature 123.2
_cell_volume 883.8(10)
_computing_cell_refinement 'PROCESS (Rigaku, 1996)'
_computing_data_collection 'PROCESS (Rigaku, 1996)'
_computing_data_reduction 'teXsan (MSC & Rigaku, 1999)'
_computing_molecular_graphics 'ORTEP (Johnson, 1976)'
_computing_publication_material 'teXsan (MSC & Rigaku, 1999)'
_computing_structure_refinement 'teXsan (MSC & Rigaku, 1999)'
_computing_structure_solution 'SHELXS-97 (Sheldrick, 1997)'
_diffrn_detector_area_resol_mean 10.00
_diffrn_measured_fraction_theta_full 0.9484
_diffrn_measured_fraction_theta_max 0.9484
_diffrn_measurement_device_type 'Rigaku RAXIS-IV Imaging Plate'
_diffrn_measurement_method \w
_diffrn_radiation_type 'Mo K\a'
_diffrn_radiation_wavelength 0.7107
_diffrn_reflns_av_R_equivalents 0.032
_diffrn_reflns_limit_h_max 8
_diffrn_reflns_limit_h_min 0
_diffrn_reflns_limit_k_max 30
_diffrn_reflns_limit_k_min -30
_diffrn_reflns_limit_l_max 6
_diffrn_reflns_limit_l_min -6
_diffrn_reflns_number 610
_diffrn_reflns_theta_full 27.53
_diffrn_reflns_theta_max 27.53
_exptl_absorpt_coefficient_mu 11.370
_exptl_absorpt_correction_T_max 0.403
_exptl_absorpt_correction_T_min 0.115
_exptl_absorpt_correction_type multi-scan
_exptl_absorpt_process_details 'ABSCOR (Higashi, 1995)'
_exptl_crystal_colour orange
_exptl_crystal_density_diffrn 2.245
_exptl_crystal_density_method 'not measured'
_exptl_crystal_description prismatic
_exptl_crystal_size_max 0.200
_exptl_crystal_size_mid 0.200
_exptl_crystal_size_min 0.080
_refine_diff_density_max 1.59
_refine_diff_density_min -2.02
_refine_ls_goodness_of_fit_ref 1.040
_refine_ls_hydrogen_treatment noref
_refine_ls_number_parameters 50
_refine_ls_number_reflns 587
_refine_ls_R_factor_gt 0.0370
_refine_ls_shift/su_max 0.0000
_refine_ls_structure_factor_coef Fsqd
_refine_ls_weighting_details 'w = 1/[\s^2^(Fo^2^) + (0.03700(Max(Fo^2^,0) + 2Fc^2^)/3)^2^]'
_refine_ls_weighting_scheme calc
_refine_ls_wR_factor_ref 0.0980
_reflns_number_gt 571
_reflns_number_total 589
_reflns_threshold_expression F^2^>2.0\s(F^2^)
_cod_data_source_file ic010341t_1.cif
_cod_data_source_block XR0061raxlt_Nagoya_Univ._(
_cod_original_cell_volume 883.8(8)
_cod_original_sg_symbol_H-M 'I 2 2 2 '
_cod_original_formula_sum 'C12 H28 Br3 Cu0.50 N4 Pt0.50 '
_cod_database_code 4320687

loop_
_symmetry_equiv_pos_as_xyz
x,y,z
-x,-y,z
x,-y,-z
-x,y,-z
1/2+x,1/2+y,1/2+z
1/2-x,1/2-y,1/2+z
1/2+x,1/2-y,1/2-z
1/2-x,1/2+y,1/2-z

loop_
_atom_site_label
_atom_site_type_symbol
_atom_site_fract_x
_atom_site_fract_y
_atom_site_fract_z
_atom_site_U_iso_or_equiv
_atom_site_adp_type
_atom_site_occupancy
_atom_site_calc_flag
_atom_site_refinement_flags
_atom_site_disorder_assembly
_atom_site_disorder_group
Pt(1) Pt 0.0000 0.0000 0.0000 0.0061(2) Uani 0.50 d SP . A
Br(1) Br 0.0000 0.0000 0.4576(4) 0.0103(6) Uani 0.50 d SP . .
Br(2) Br -0.5000 -0.08755(4) 0.5000 0.0158(3) Uani 1.00 d S . .
Cu(1) Cu 0.0000 0.0000 0.0000 0.0061 Uani 0.50 d SP . A
N(1) N -0.1964(7) -0.0641(2) 0.018(2) 0.009(1) Uani 1.00 d . . .
C(1) C -0.093(1) -0.1176(3) 0.074(1) 0.0086 Uani 1.00 d . . .
C(2) C -0.2122(8) -0.1703(3) 0.026(3) 0.012(2) Uani 1.00 d . . .
C(3) C -0.091(1) -0.2229(3) 0.076(1) 0.014(2) Uani 1.00 d . . .
H(1) H -0.0612 -0.1176 0.2452 0.0107 Uiso 1.00 calc . . .
H(1N) H -0.2814 -0.0571 0.1534 0.0096 Uiso 1.00 calc . . .
H(1N') H -0.2689 -0.0669 -0.1262 0.0096 Uiso 1.00 calc . . .
H(2a) H -0.3240 -0.1695 0.1308 0.0139 Uiso 1.00 calc . . .
H(2b) H -0.2575 -0.1699 -0.1454 0.0139 Uiso 1.00 calc . . .
H(3a) H -0.0625 -0.2233 0.2484 0.0156 Uiso 1.00 calc . . .
H(3b) H -0.1644 -0.2549 0.0332 0.0156 Uiso 1.00 calc . . .

loop_
_atom_site_aniso_label
_atom_site_aniso_U_11
_atom_site_aniso_U_22
_atom_site_aniso_U_33
_atom_site_aniso_U_12
_atom_site_aniso_U_13
_atom_site_aniso_U_23
Pt(1) 0.0104(4) 0.0029(4) 0.0050(4) 0.0000 0.0000 0.0000
Br(1) 0.0186(6) 0.0070(7) 0.005(2) 0.001(3) 0.0000 0.0000
Br(2) 0.0138(4) 0.0172(5) 0.0166(5) 0.0000 0.007(1) 0.0000
Cu(1) 0.0104 0.0029 0.0050 0.0000 0.0000 0.0000
N(1) 0.012(2) 0.003(2) 0.010(4) -0.002(2) -0.010(5) -0.001(5)
C(1) 0.016(3) -0.001(3) 0.010(4) 0.003(3) -0.005(3) -0.001(2)
C(2) 0.018(3) 0.004(2) 0.014(6) -0.002(2) -0.002(4) 0.002(4)
C(3) 0.023(3) 0.003(3) 0.017(4) -0.002(3) -0.002(3) 0.003(3)

loop_
_atom_type_symbol
_atom_type_description
_atom_type_scat_dispersion_real
_atom_type_scat_dispersion_imag
_atom_type_scat_source
C C 0.003 0.002
;International Tables for Crystallography
(1992, Vol. C, Tables 4.2.6.8 and 6.1.1.1)
;
H H 0.000 0.000
;International Tables for Crystallography
(1992, Vol. C, Table 6.1.1.2)
;
Br Br -0.290 2.459
;International Tables for Crystallography
(1992, Vol. C, Tables 4.2.6.8 and 6.1.1.1)
;
Cu Cu 0.320 1.265
;International Tables for Crystallography
(1992, Vol. C, Tables 4.2.6.8 and 6.1.1.1)
;
N N 0.006 0.003
;International Tables for Crystallography
(1992, Vol. C, Tables 4.2.6.8 and 6.1.1.1)
;
Pt Pt -1.703 8.390
;International Tables for Crystallography
(1992, Vol. C, Tables 4.2.6.8 and 6.1.1.1)
;

loop_
_geom_angle_atom_site_label_1
_geom_angle_atom_site_label_2
_geom_angle_atom_site_label_3
_geom_angle
_geom_angle_site_symmetry_1
_geom_angle_site_symmetry_2
_geom_angle_site_symmetry_3
_geom_angle_publ_flag
Br(1) Pt(1) Br(1) 180.0 . . 3_555 yes
Br(1) Pt(1) Br(1) 180.0 . . 1_554 yes
Br(1) Pt(1) N(1) 87.4(3) . . . yes
Br(1) Pt(1) N(1) 87.4(3) . . 2_555 yes
Br(1) Pt(1) N(1) 92.6(3) . . 3_555 yes
Br(1) Pt(1) N(1) 92.6(3) . . 4_555 yes
Br(1) Pt(1) Br(1) 180.0 3_555 . 3_556 yes
Br(1) Pt(1) N(1) 92.6(3) 3_555 . . yes
Br(1) Pt(1) N(1) 92.6(3) 3_555 . 2_555 yes
Br(1) Pt(1) N(1) 87.4(3) 3_555 . 3_555 yes
Br(1) Pt(1) N(1) 87.4(3) 3_555 . 4_555 yes
Br(1) Pt(1) Br(1) 180.0 1_554 . 3_556 yes
Br(1) Pt(1) N(1) 92.6(3) 1_554 . . yes
Br(1) Pt(1) N(1) 92.6(3) 1_554 . 2_555 yes
Br(1) Pt(1) N(1) 87.4(3) 1_554 . 3_555 yes
Br(1) Pt(1) N(1) 87.4(3) 1_554 . 4_555 yes
Br(1) Pt(1) N(1) 87.4(3) 3_556 . . yes
Br(1) Pt(1) N(1) 87.4(3) 3_556 . 2_555 yes
Br(1) Pt(1) N(1) 92.6(3) 3_556 . 3_555 yes
Br(1) Pt(1) N(1) 92.6(3) 3_556 . 4_555 yes
N(1) Pt(1) N(1) 174.7(6) . . 2_555 yes
N(1) Pt(1) N(1) 96.0(3) . . 3_555 yes
N(1) Pt(1) N(1) 84.2(3) . . 4_555 yes
N(1) Pt(1) N(1) 84.2(3) 2_555 . 3_555 yes
N(1) Pt(1) N(1) 96.0(3) 2_555 . 4_555 yes
N(1) Pt(1) N(1) 174.7(6) 3_555 . 4_555 yes
Pt(1) Br(1) Pt(1) 180.0 . . 1_556 yes
Br(1) Cu(1) Br(1) 180.0 . . 3_555 yes
Br(1) Cu(1) N(1) 87.4(3) . . . yes
Br(1) Cu(1) N(1) 87.4(3) . . 2_555 yes
Br(1) Cu(1) N(1) 92.6(3) . . 3_555 yes
Br(1) Cu(1) N(1) 92.6(3) . . 4_555 yes
Br(1) Cu(1) N(1) 92.6(3) 3_555 . . yes
Br(1) Cu(1) N(1) 92.6(3) 3_555 . 2_555 yes
Br(1) Cu(1) N(1) 87.4(3) 3_555 . 3_555 yes
Br(1) Cu(1) N(1) 87.4(3) 3_555 . 4_555 yes
N(1) Cu(1) N(1) 174.7(6) . . 2_555 yes
N(1) Cu(1) N(1) 96.0(3) . . 3_555 yes
N(1) Cu(1) N(1) 84.2(3) . . 4_555 yes
N(1) Cu(1) N(1) 84.2(3) 2_555 . 3_555 yes
N(1) Cu(1) N(1) 96.0(3) 2_555 . 4_555 yes
N(1) Cu(1) N(1) 174.7(6) 3_555 . 4_555 yes
Pt(1) N(1) C(1) 108.4(4) . . . yes
N(1) C(1) C(1) 107.9(5) . . 4_555 yes
N(1) C(1) C(2) 113.5(5) . . . yes
C(1) C(1) C(2) 112.2(5) 4_555 . . yes
C(1) C(2) C(3) 109.6(5) . . . yes
C(2) C(3) C(3) 111.9(5) . . 4_555 yes

loop_
_geom_bond_atom_site_label_1
_geom_bond_atom_site_label_2
_geom_bond_distance
_geom_bond_site_symmetry_1
_geom_bond_site_symmetry_2
_geom_bond_publ_flag
Pt(1) Br(1) 2.445(2) . . yes
Pt(1) Br(1) 2.445(2) . 3_555 yes
Cu(1) Br(1) 2.899(2) . 1_554 yes
Cu(1) Br(1) 2.899(2) . 3_556 yes
Pt(1) N(1) 2.049(5) . . yes
Pt(1) N(1) 2.049(5) . 2_555 yes
Pt(1) N(1) 2.049(5) . 3_555 yes
Pt(1) N(1) 2.049(5) . 4_555 yes
Cu(1) N(1) 2.049(5) . . yes
Cu(1) N(1) 2.049(5) . 2_555 yes
Cu(1) N(1) 2.049(5) . 3_555 yes
Cu(1) N(1) 2.049(5) . 4_555 yes
N(1) C(1) 1.489(8) . . yes
C(1) C(1) 1.52(1) . 4_555 yes
C(1) C(2) 1.523(8) . . yes
C(2) C(3) 1.532(9) . . yes
C(3) C(3) 1.50(1) . 4_555 yes

loop_
_geom_contact_atom_site_label_1
_geom_contact_atom_site_label_2
_geom_contact_distance
_geom_contact_site_symmetry_1
_geom_contact_site_symmetry_2
_geom_contact_publ_flag
Br(1) Cu(1) 2.899(2) . 1_556 ?
Br(1) N(1) 3.47(1) . 4_556 ?
Br(2) N(1) 3.383(9) . . ?
Br(2) N(1) 3.383(9) . 4_456 ?
Br(2) N(1) 3.53(1) . 1_556 ?
Br(2) N(1) 3.53(1) . 4_455 ?
